data_7711070
loop_
_publ_author_name
'Takahara, Chisa'
'Iwasaki, Suzuka'
'Kihara, Hyota'
'Miyake, Yusuke'
'Imoto, Hiroaki'
'Naka, Kensuke'

_publ_section_title
;
 4-Aryldithieno[3,2-b:2&#x2032;,3&#x2032;-d]arsoles: effects of the
 As-substituent on the structure, photophysical properties, and stability
;
_journal_name_full 'Dalton Transactions'
_journal_paper_doi 10.1039/D2DT02051C
_journal_year 2022
_chemical_formula_moiety 'C17 H15 As S2'
_chemical_formula_sum 'C17 H15 As S2'
_chemical_formula_weight 358.33
_space_group_crystal_system triclinic
_space_group_IT_number 2
_space_group_name_Hall '-P 1'
_space_group_name_H-M_alt 'P -1'
_atom_sites_solution_hydrogens geom
_atom_sites_solution_primary dual
_audit_creation_date 2021-07-30
_audit_creation_method
;
Olex2 1.3-ac4
(compiled 2020.11.27 svn.r5f609507 for Rigaku Oxford Diffraction, GUI svn.r6214)
;
_audit_update_record
;
2022-05-20 deposited with the CCDC.	2022-08-22 downloaded from the CCDC.
;
_cell_angle_alpha 69.810(5)
_cell_angle_beta 80.161(5)
_cell_angle_gamma 79.863(5)
_cell_formula_units_Z 4
_cell_length_a 8.3425(5)
_cell_length_b 14.0161(8)
_cell_length_c 14.5941(8)
_cell_measurement_reflns_used 4000
_cell_measurement_temperature 93.15
_cell_measurement_theta_max 32.0190
_cell_measurement_theta_min 2.9060
_cell_volume 1565.38(16)
_computing_cell_refinement 'CrysAlisPro 1.171.41.113a (Rigaku OD, 2021)'
_computing_data_collection 'CrysAlisPro 1.171.41.113a (Rigaku OD, 2021)'
_computing_data_reduction 'CrysAlisPro 1.171.41.113a (Rigaku OD, 2021)'
_computing_molecular_graphics 'Olex2 1.3-ac4 (Dolomanov et al., 2009)'
_computing_publication_material 'Olex2 1.3-ac4 (Dolomanov et al., 2009)'
_computing_structure_refinement 'SHELXL 2018/3 (Sheldrick, 2015)'
_computing_structure_solution 'SHELXT  (Sheldrick, 2015)'
_diffrn_ambient_temperature 93.15
_diffrn_detector 'CCD plate'
_diffrn_measured_fraction_theta_full 0.999
_diffrn_measured_fraction_theta_max 0.999
_diffrn_measurement_details
;
List of Runs (angles in degrees, time in seconds):

  # Type    Start    End  Width  t~exp~   \w     \q     \k     \f   Frames
#--------------------------------------------------------------------------
  1  \w     83.00 108.20   0.40    7.50    --   30.00  54.00-180.00   63
  2  \w     -3.00  34.20   0.40    7.50    --   30.00  54.00 -60.00   93
  3  \w    -63.00 119.00   0.40    7.50    --   30.00  54.00  30.00  455
  4  \w    -74.00  19.20   0.40    7.50    --   30.00  54.00-180.00  233
;
_diffrn_measurement_device 'two-circle diffractometer'
_diffrn_measurement_device_type 'XtaLAB Mini (JP)'
_diffrn_measurement_method '\w scans'
_diffrn_orient_matrix_type 'CrysAlisPro convention (1999,Acta A55,543-557)'
_diffrn_orient_matrix_UB_11 -0.0323552000
_diffrn_orient_matrix_UB_12 0.0309833000
_diffrn_orient_matrix_UB_13 0.0300242000
_diffrn_orient_matrix_UB_21 -0.0040951000
_diffrn_orient_matrix_UB_22 -0.0445768000
_diffrn_orient_matrix_UB_23 0.0419871000
_diffrn_orient_matrix_UB_31 0.0806463000
_diffrn_orient_matrix_UB_32 0.0027467000
_diffrn_orient_matrix_UB_33 0.0074715000
_diffrn_radiation_monochromator graphite
_diffrn_radiation_probe x-ray
_diffrn_radiation_type 'Mo K\a'
_diffrn_radiation_wavelength 0.71073
_diffrn_reflns_av_R_equivalents 0.0332
_diffrn_reflns_av_unetI/netI 0.0634
_diffrn_reflns_Laue_measured_fraction_full 0.999
_diffrn_reflns_Laue_measured_fraction_max 0.999
_diffrn_reflns_limit_h_max 10
_diffrn_reflns_limit_h_min -10
_diffrn_reflns_limit_k_max 17
_diffrn_reflns_limit_k_min -17
_diffrn_reflns_limit_l_max 17
_diffrn_reflns_limit_l_min -18
_diffrn_reflns_number 9534
_diffrn_reflns_point_group_measured_fraction_full 0.999
_diffrn_reflns_point_group_measured_fraction_max 0.999
_diffrn_reflns_theta_full 25.242
_diffrn_reflns_theta_max 26.372
_diffrn_reflns_theta_min 2.743
_diffrn_source 'fine-focus sealed X-ray tube'
_diffrn_source_type 'Rigaku (Mo) X-ray Source'
_exptl_absorpt_coefficient_mu 2.425
_exptl_absorpt_correction_T_max 0.952
_exptl_absorpt_correction_T_min 0.789
_exptl_absorpt_correction_type analytical
_exptl_absorpt_process_details
;
CrysAlisPro 1.171.41.113a (Rigaku Oxford Diffraction, 2021)
Analytical numeric absorption correction using a multifaceted crystal
model based on expressions derived by R.C. Clark & J.S. Reid.
(Clark, R. C. & Reid, J. S. (1995). Acta Cryst. A51, 887-897)
Empirical absorption correction using spherical harmonics,
implemented in SCALE3 ABSPACK scaling algorithm.
;
_exptl_crystal_colour colourless
_exptl_crystal_colour_primary colourless
_exptl_crystal_density_diffrn 1.520
_exptl_crystal_description block
_exptl_crystal_F_000 728
_exptl_crystal_size_max 0.55
_exptl_crystal_size_mid 0.198
_exptl_crystal_size_min 0.11
_refine_diff_density_max 0.829
_refine_diff_density_min -1.060
_refine_diff_density_rms 0.109
_refine_ls_extinction_method none
_refine_ls_goodness_of_fit_ref 0.990
_refine_ls_hydrogen_treatment constr
_refine_ls_matrix_type full
_refine_ls_number_parameters 367
_refine_ls_number_reflns 6408
_refine_ls_number_restraints 0
_refine_ls_restrained_S_all 0.990
_refine_ls_R_factor_all 0.0545
_refine_ls_R_factor_gt 0.0379
_refine_ls_shift/su_max 0.002
_refine_ls_shift/su_mean 0.000
_refine_ls_structure_factor_coef Fsqd
_refine_ls_weighting_details 'w=1/[\s^2^(Fo^2^)+(0.0407P)^2^] where P=(Fo^2^+2Fc^2^)/3'
_refine_ls_weighting_scheme calc
_refine_ls_wR_factor_gt 0.0855
_refine_ls_wR_factor_ref 0.0930
_reflns_Friedel_coverage 0.000
_reflns_number_gt 4995
_reflns_number_total 6408
_reflns_threshold_expression 'I > 2\s(I)'
_cod_data_source_file d2dt02051c2.cif
_cod_data_source_block 06_DTA-Mes
_cod_original_cell_volume 1565.38(17)
_cod_database_code 7711070
_shelx_shelxl_version_number 2018/3
_chemical_oxdiff_formula CHSAs
_shelx_space_group_comment
;
The symmetry employed for this shelxl refinement is uniquely defined
by the following loop, which should always be used as a source of
symmetry information in preference to the above space-group names.
They are only intended as comments.
;
_shelx_estimated_absorpt_t_max 0.776
_shelx_estimated_absorpt_t_min 0.349
_reflns_odcompleteness_completeness 99.92
_reflns_odcompleteness_iscentric 1
_reflns_odcompleteness_theta 26.32
_olex2_refinement_description
;
1. Fixed Uiso
 At 1.2 times of:
  All C(H) groups
 At 1.5 times of:
  All C(H,H,H) groups
2.a Aromatic/amide H refined with riding coordinates:
 C20(H20), C25(H25), C21(H21), C24(H24), C6(H6), C13(H13), C30(H30), C28(H28),
 C8(H8), C11(H11), C5(H5), C7(H7)
2.b Idealised Me refined as rotating group:
 C33(H33A,H33B,H33C), C34(H34A,H34B,H34C), C16(H16A,H16B,H16C), C17(H17A,H17B,
 H17C), C32(H32A,H32B,H32C), C15(H15A,H15B,H15C)
;
_olex2_submission_special_instructions 'No special instructions were received'
_oxdiff_exptl_absorpt_empirical_details
;
Empirical correction (ABSPACK) includes:
- Absorption correction using spherical harmonics
- Frame scaling
;
_oxdiff_exptl_absorpt_empirical_full_max 1.492
_oxdiff_exptl_absorpt_empirical_full_min 0.659

loop_
_space_group_symop_operation_xyz
'x, y, z'
'-x, -y, -z'

loop_
_atom_site_label
_atom_site_type_symbol
_atom_site_fract_x
_atom_site_fract_y
_atom_site_fract_z
_atom_site_U_iso_or_equiv
_atom_site_adp_type
_atom_site_occupancy
_atom_site_site_symmetry_order
_atom_site_calc_flag
_atom_site_refinement_flags_posn
_atom_site_refinement_flags_adp
_atom_site_refinement_flags_occupancy
_atom_site_disorder_assembly
_atom_site_disorder_group
As1 As 0.20180(4) 0.64735(2) 0.22037(2) 0.01570(10) Uani 1 1 d . . . . .
As2 As 0.32190(4) 0.71182(2) 0.43227(2) 0.01539(10) Uani 1 1 d . . . . .
S2 S 0.64226(10) 0.73317(7) 0.01970(6) 0.01942(19) Uani 1 1 d . . . . .
S4 S 0.32332(11) 0.95738(6) 0.15000(6) 0.02015(19) Uani 1 1 d . . . . .
S3 S -0.09214(11) 0.91344(7) 0.29601(7) 0.0219(2) Uani 1 1 d . . . . .
S1 S 0.24739(11) 0.87884(6) -0.07025(7) 0.0236(2) Uani 1 1 d . . . . .
C19 C 0.3935(4) 0.8114(2) 0.3072(2) 0.0153(7) Uani 1 1 d . . . . .
C2 C 0.4273(4) 0.6430(2) 0.1567(2) 0.0152(7) Uani 1 1 d . . . . .
C18 C 0.1039(4) 0.7856(2) 0.4132(2) 0.0162(7) Uani 1 1 d . . . . .
C20 C -0.0566(4) 0.7740(3) 0.4631(3) 0.0193(7) Uani 1 1 d . . . . .
H20 H -0.079452 0.726442 0.526843 0.023 Uiso 1 1 calc R U . . .
C31 C 0.3658(4) 0.8548(2) 0.5389(2) 0.0176(7) Uani 1 1 d . . . . .
C23 C 0.2621(4) 0.8737(2) 0.2639(2) 0.0149(7) Uani 1 1 d . . . . .
C4 C 0.4413(4) 0.7223(2) 0.0689(2) 0.0167(7) Uani 1 1 d . . . . .
C22 C 0.1030(4) 0.8586(2) 0.3208(2) 0.0161(7) Uani 1 1 d . . . . .
C14 C -0.0065(4) 0.4885(2) 0.2906(2) 0.0167(7) Uani 1 1 d . . . . .
C9 C 0.1110(4) 0.5308(2) 0.2112(2) 0.0146(7) Uani 1 1 d . . . . .
C3 C 0.2892(4) 0.7804(2) 0.0355(3) 0.0170(7) Uani 1 1 d . . . . .
C1 C 0.1495(4) 0.7539(2) 0.0981(3) 0.0170(7) Uani 1 1 d . . . . .
C26 C 0.4076(4) 0.7579(2) 0.5262(2) 0.0154(7) Uani 1 1 d . . . . .
C25 C 0.5258(4) 0.9071(3) 0.1600(3) 0.0214(8) Uani 1 1 d . . . . .
H25 H 0.613806 0.930259 0.110867 0.026 Uiso 1 1 calc R U . . .
C21 C 0.5449(4) 0.8301(3) 0.2470(3) 0.0193(7) Uani 1 1 d . . . . .
H21 H 0.647893 0.793158 0.265193 0.023 Uiso 1 1 calc R U . . .
C24 C -0.1740(4) 0.8382(3) 0.4096(3) 0.0207(8) Uani 1 1 d . . . . .
H24 H -0.288035 0.841415 0.432127 0.025 Uiso 1 1 calc R U . . .
C10 C 0.1487(4) 0.4906(2) 0.1328(2) 0.0169(7) Uani 1 1 d . . . . .
C29 C 0.5534(4) 0.8040(3) 0.6632(2) 0.0204(8) Uani 1 1 d . . . . .
C6 C 0.5825(4) 0.5923(3) 0.1850(3) 0.0192(7) Uani 1 1 d . . . . .
H6 H 0.596558 0.536680 0.244027 0.023 Uiso 1 1 calc R U . . .
C13 C -0.0816(4) 0.4073(2) 0.2913(3) 0.0189(7) Uani 1 1 d . . . . .
H13 H -0.158597 0.378447 0.345686 0.023 Uiso 1 1 calc R U . . .
C30 C 0.4417(4) 0.8752(3) 0.6070(3) 0.0201(8) Uani 1 1 d . . . . .
H30 H 0.415357 0.940813 0.615101 0.024 Uiso 1 1 calc R U . . .
C28 C 0.5918(4) 0.7088(3) 0.6505(2) 0.0189(7) Uani 1 1 d . . . . .
H28 H 0.667578 0.658709 0.689068 0.023 Uiso 1 1 calc R U . . .
C8 C 0.7094(4) 0.6320(3) 0.1183(3) 0.0192(7) Uani 1 1 d . . . . .
H8 H 0.821653 0.606972 0.125282 0.023 Uiso 1 1 calc R U . . .
C27 C 0.5220(4) 0.6849(2) 0.5828(2) 0.0168(7) Uani 1 1 d . . . . .
C11 C 0.0677(4) 0.4102(3) 0.1364(3) 0.0221(8) Uani 1 1 d . . . . .
H11 H 0.092044 0.383653 0.083193 0.027 Uiso 1 1 calc R U . . .
C33 C 0.5791(5) 0.5809(2) 0.5692(3) 0.0246(8) Uani 1 1 d . . . . .
H33A H 0.484564 0.543493 0.581655 0.037 Uiso 1 1 calc R U . . .
H33B H 0.658126 0.541689 0.615360 0.037 Uiso 1 1 calc R U . . .
H33C H 0.631304 0.590567 0.501660 0.037 Uiso 1 1 calc R U . . .
C5 C 0.0068(4) 0.8153(3) 0.0607(3) 0.0251(8) Uani 1 1 d . . . . .
H5 H -0.100704 0.808336 0.094392 0.030 Uiso 1 1 calc R U . . .
C34 C 0.2459(4) 0.9380(3) 0.4818(3) 0.0239(8) Uani 1 1 d . . . . .
H34A H 0.276589 0.949404 0.411341 0.036 Uiso 1 1 calc R U . . .
H34B H 0.247446 1.001465 0.495663 0.036 Uiso 1 1 calc R U . . .
H34C H 0.135430 0.917463 0.501254 0.036 Uiso 1 1 calc R U . . .
C16 C -0.0596(4) 0.5299(3) 0.3756(3) 0.0250(8) Uani 1 1 d . . . . .
H16A H 0.037109 0.531020 0.404928 0.038 Uiso 1 1 calc R U . . .
H16B H -0.133661 0.485876 0.425299 0.038 Uiso 1 1 calc R U . . .
H16C H -0.116544 0.599632 0.351754 0.038 Uiso 1 1 calc R U . . .
C12 C -0.0466(4) 0.3672(3) 0.2142(3) 0.0218(8) Uani 1 1 d . . . . .
C17 C 0.2718(5) 0.5308(3) 0.0448(3) 0.0287(9) Uani 1 1 d . . . . .
H17A H 0.242598 0.604725 0.014650 0.043 Uiso 1 1 calc R U . . .
H17B H 0.271492 0.496273 -0.003273 0.043 Uiso 1 1 calc R U . . .
H17C H 0.381411 0.517422 0.065754 0.043 Uiso 1 1 calc R U . . .
C7 C 0.0405(5) 0.8853(3) -0.0288(3) 0.0288(9) Uani 1 1 d . . . . .
H7 H -0.040855 0.932776 -0.064828 0.035 Uiso 1 1 calc R U . . .
C32 C 0.6335(5) 0.8288(3) 0.7367(3) 0.0336(10) Uani 1 1 d . . . . .
H32A H 0.747579 0.839432 0.710652 0.050 Uiso 1 1 calc R U . . .
H32B H 0.630687 0.771734 0.798819 0.050 Uiso 1 1 calc R U . . .
H32C H 0.573804 0.891202 0.748195 0.050 Uiso 1 1 calc R U . . .
C15 C -0.1310(5) 0.2797(3) 0.2163(3) 0.0377(10) Uani 1 1 d . . . . .
H15A H -0.094512 0.217804 0.268819 0.056 Uiso 1 1 calc R U . . .
H15B H -0.103295 0.267482 0.152956 0.056 Uiso 1 1 calc R U . . .
H15C H -0.249946 0.296952 0.228588 0.056 Uiso 1 1 calc R U . . .

loop_
_atom_site_aniso_label
_atom_site_aniso_U_11
_atom_site_aniso_U_22
_atom_site_aniso_U_33
_atom_site_aniso_U_23
_atom_site_aniso_U_13
_atom_site_aniso_U_12
As1 0.01726(18) 0.01839(17) 0.01307(18) -0.00732(14) 0.00062(14) -0.00428(15)
As2 0.01779(18) 0.01513(17) 0.01315(18) -0.00487(13) -0.00083(14) -0.00221(14)
S2 0.0170(4) 0.0257(4) 0.0162(4) -0.0074(4) 0.0009(4) -0.0057(4)
S4 0.0255(5) 0.0199(4) 0.0138(4) -0.0028(3) 0.0003(4) -0.0078(4)
S3 0.0174(4) 0.0262(4) 0.0210(5) -0.0066(4) -0.0042(4) -0.0002(4)
S1 0.0288(5) 0.0186(4) 0.0212(5) 0.0004(4) -0.0079(4) -0.0064(4)
C19 0.0169(16) 0.0169(16) 0.0148(17) -0.0083(14) -0.0011(14) -0.0038(14)
C2 0.0169(16) 0.0177(16) 0.0128(17) -0.0064(13) -0.0007(14) -0.0050(14)
C18 0.0182(17) 0.0188(16) 0.0154(17) -0.0101(14) -0.0023(14) -0.0029(15)
C20 0.0220(18) 0.0223(17) 0.0156(18) -0.0086(14) 0.0040(15) -0.0087(16)
C31 0.0144(16) 0.0214(17) 0.0168(18) -0.0068(14) 0.0018(14) -0.0040(15)
C23 0.0185(17) 0.0151(15) 0.0117(17) -0.0047(13) 0.0002(14) -0.0048(14)
C4 0.0152(16) 0.0194(16) 0.0174(18) -0.0080(14) 0.0000(14) -0.0052(15)
C22 0.0171(16) 0.0176(16) 0.0175(18) -0.0099(14) -0.0035(14) -0.0018(15)
C14 0.0156(16) 0.0217(17) 0.0114(17) -0.0053(14) -0.0008(14) -0.0001(15)
C9 0.0125(15) 0.0160(15) 0.0139(17) -0.0036(13) -0.0002(13) -0.0023(14)
C3 0.0212(17) 0.0164(16) 0.0179(18) -0.0083(14) -0.0081(15) -0.0025(15)
C1 0.0174(17) 0.0142(15) 0.0218(19) -0.0088(14) -0.0039(15) -0.0006(14)
C26 0.0155(16) 0.0179(16) 0.0119(17) -0.0039(13) 0.0010(14) -0.0044(14)
C25 0.0209(18) 0.0254(18) 0.0211(19) -0.0116(15) 0.0039(15) -0.0094(16)
C21 0.0175(17) 0.0221(17) 0.0222(19) -0.0121(15) 0.0006(15) -0.0053(15)
C24 0.0166(17) 0.0299(19) 0.0175(18) -0.0108(15) 0.0032(15) -0.0066(16)
C10 0.0178(17) 0.0177(16) 0.0152(17) -0.0061(14) 0.0013(14) -0.0044(15)
C29 0.0214(18) 0.0310(19) 0.0102(17) -0.0070(15) -0.0005(15) -0.0076(16)
C6 0.0218(18) 0.0224(17) 0.0146(18) -0.0071(14) -0.0056(15) -0.0003(16)
C13 0.0174(17) 0.0213(17) 0.0148(18) -0.0022(14) 0.0026(14) -0.0064(15)
C30 0.0227(18) 0.0218(17) 0.0192(19) -0.0105(15) -0.0013(15) -0.0047(16)
C28 0.0154(16) 0.0240(17) 0.0122(17) -0.0018(14) 0.0003(14) 0.0000(15)
C8 0.0163(17) 0.0246(17) 0.0193(19) -0.0110(15) -0.0049(15) 0.0013(15)
C27 0.0170(16) 0.0185(16) 0.0104(16) -0.0014(13) 0.0041(14) -0.0029(15)
C11 0.0247(19) 0.0260(18) 0.0204(19) -0.0157(15) 0.0083(16) -0.0092(16)
C33 0.030(2) 0.0190(17) 0.0198(19) -0.0041(15) -0.0039(16) 0.0068(17)
C5 0.0196(18) 0.0212(17) 0.038(2) -0.0137(17) -0.0075(17) 0.0008(16)
C34 0.028(2) 0.0186(17) 0.029(2) -0.0113(15) -0.0100(17) 0.0009(16)
C16 0.029(2) 0.037(2) 0.0110(17) -0.0108(15) 0.0078(15) -0.0105(18)
C12 0.0208(18) 0.0211(17) 0.025(2) -0.0086(15) 0.0017(15) -0.0071(16)
C17 0.032(2) 0.038(2) 0.023(2) -0.0200(17) 0.0134(17) -0.0171(19)
C7 0.026(2) 0.0259(19) 0.034(2) -0.0073(17) -0.0127(18) 0.0020(18)
C32 0.041(2) 0.039(2) 0.024(2) -0.0095(18) -0.0121(19) -0.008(2)
C15 0.039(2) 0.040(2) 0.042(3) -0.021(2) 0.012(2) -0.023(2)

loop_
_atom_type_symbol
_atom_type_description
_atom_type_scat_dispersion_real
_atom_type_scat_dispersion_imag
_atom_type_scat_source
C C 0.0033 0.0016 'International Tables Vol C Tables 4.2.6.8 and 6.1.1.4'
H H 0.0000 0.0000 'International Tables Vol C Tables 4.2.6.8 and 6.1.1.4'
As As 0.0499 2.0058 'International Tables Vol C Tables 4.2.6.8 and 6.1.1.4'
S S 0.1246 0.1234 'International Tables Vol C Tables 4.2.6.8 and 6.1.1.4'

loop_
_exptl_crystal_face_index_h
_exptl_crystal_face_index_k
_exptl_crystal_face_index_l
_exptl_crystal_face_perp_dist
-1 2 -2 0.0218
2 2 1 0.2512
1 -2 1 0.0670
-4 8 17 0.0798
3 -8 -18 0.0849
-11 -7 -9 0.2104

loop_
_geom_angle_atom_site_label_1
_geom_angle_atom_site_label_2
_geom_angle_atom_site_label_3
_geom_angle
_geom_angle_site_symmetry_1
_geom_angle_site_symmetry_3
_geom_angle_publ_flag
C2 As1 C9 107.08(13) . . ?
C1 As1 C2 85.48(14) . . ?
C1 As1 C9 101.49(13) . . ?
C19 As2 C26 101.37(13) . . ?
C18 As2 C19 85.75(14) . . ?
C18 As2 C26 107.00(13) . . ?
C4 S2 C8 91.11(16) . . ?
C25 S4 C23 91.44(16) . . ?
C22 S3 C24 91.25(16) . . ?
C3 S1 C7 90.52(18) . . ?
C23 C19 As2 111.1(2) . . ?
C23 C19 C21 112.7(3) . . ?
C21 C19 As2 136.0(2) . . ?
C4 C2 As1 110.7(2) . . ?
C4 C2 C6 112.0(3) . . ?
C6 C2 As1 136.1(2) . . ?
C20 C18 As2 136.2(3) . . ?
C22 C18 As2 110.9(2) . . ?
C22 C18 C20 112.1(3) . . ?
C24 C20 C18 112.6(3) . . ?
C26 C31 C34 123.5(3) . . ?
C30 C31 C26 118.3(3) . . ?
C30 C31 C34 118.2(3) . . ?
C19 C23 S4 111.5(2) . . ?
C19 C23 C22 115.9(3) . . ?
C22 C23 S4 132.7(2) . . ?
C2 C4 S2 112.1(2) . . ?
C2 C4 C3 115.9(3) . . ?
C3 C4 S2 132.0(3) . . ?
C18 C22 S3 111.8(3) . . ?
C18 C22 C23 115.7(3) . . ?
C23 C22 S3 132.5(3) . . ?
C9 C14 C16 122.7(3) . . ?
C13 C14 C9 119.9(3) . . ?
C13 C14 C16 117.3(3) . . ?
C14 C9 As1 114.7(2) . . ?
C10 C9 As1 126.0(2) . . ?
C10 C9 C14 119.3(3) . . ?
C4 C3 S1 131.9(3) . . ?
C1 C3 S1 112.2(2) . . ?
C1 C3 C4 115.9(3) . . ?
C3 C1 As1 111.2(2) . . ?
C3 C1 C5 112.3(3) . . ?
C5 C1 As1 136.4(3) . . ?
C31 C26 As2 126.0(2) . . ?
C27 C26 As2 114.6(2) . . ?
C27 C26 C31 119.4(3) . . ?
C21 C25 S4 112.0(3) . . ?
C25 C21 C19 112.3(3) . . ?
C20 C24 S3 112.2(3) . . ?
C9 C10 C17 123.1(3) . . ?
C11 C10 C9 118.4(3) . . ?
C11 C10 C17 118.4(3) . . ?
C30 C29 C28 118.2(3) . . ?
C30 C29 C32 121.3(3) . . ?
C28 C29 C32 120.5(3) . . ?
C8 C6 C2 112.7(3) . . ?
C14 C13 C12 121.5(3) . . ?
C29 C30 C31 122.7(3) . . ?
C29 C28 C27 121.5(3) . . ?
C6 C8 S2 112.1(2) . . ?
C26 C27 C33 122.1(3) . . ?
C28 C27 C26 119.9(3) . . ?
C28 C27 C33 117.9(3) . . ?
C12 C11 C10 123.0(3) . . ?
C7 C5 C1 112.3(3) . . ?
C13 C12 C15 120.5(3) . . ?
C11 C12 C13 117.8(3) . . ?
C11 C12 C15 121.7(3) . . ?
C5 C7 S1 112.7(3) . . ?

loop_
_geom_bond_atom_site_label_1
_geom_bond_atom_site_label_2
_geom_bond_distance
_geom_bond_site_symmetry_2
_geom_bond_publ_flag
As1 C2 1.951(3) . ?
As1 C9 1.971(3) . ?
As1 C1 1.950(3) . ?
As2 C19 1.949(3) . ?
As2 C18 1.941(3) . ?
As2 C26 1.979(3) . ?
S2 C4 1.718(3) . ?
S2 C8 1.727(3) . ?
S4 C23 1.724(3) . ?
S4 C25 1.722(4) . ?
S3 C22 1.715(3) . ?
S3 C24 1.729(4) . ?
S1 C3 1.718(3) . ?
S1 C7 1.726(4) . ?
C19 C23 1.372(4) . ?
C19 C21 1.419(5) . ?
C2 C4 1.380(5) . ?
C2 C6 1.417(4) . ?
C18 C20 1.418(5) . ?
C18 C22 1.384(5) . ?
C20 C24 1.358(5) . ?
C31 C26 1.410(4) . ?
C31 C30 1.394(5) . ?
C31 C34 1.503(5) . ?
C23 C22 1.448(5) . ?
C4 C3 1.444(4) . ?
C14 C9 1.413(4) . ?
C14 C13 1.388(5) . ?
C14 C16 1.515(5) . ?
C9 C10 1.409(5) . ?
C3 C1 1.373(5) . ?
C1 C5 1.413(5) . ?
C26 C27 1.408(4) . ?
C25 C21 1.366(5) . ?
C10 C11 1.393(5) . ?
C10 C17 1.508(5) . ?
C29 C30 1.381(5) . ?
C29 C28 1.385(5) . ?
C29 C32 1.517(5) . ?
C6 C8 1.364(5) . ?
C13 C12 1.390(5) . ?
C28 C27 1.386(5) . ?
C27 C33 1.522(5) . ?
C11 C12 1.386(5) . ?
C5 C7 1.354(5) . ?
C12 C15 1.506(5) . ?

loop_
_exptl_oxdiff_crystal_face_indexfrac_h
_exptl_oxdiff_crystal_face_indexfrac_k
_exptl_oxdiff_crystal_face_indexfrac_l
_exptl_oxdiff_crystal_face_x
_exptl_oxdiff_crystal_face_y
_exptl_oxdiff_crystal_face_z
-1.0000 2.0000 -2.0000 0.0343 -0.1690 -0.0901
2.0000 2.0000 1.0000 0.0273 -0.0554 0.1743
1.0000 -2.0000 1.0000 -0.0643 0.1270 0.0826
-4.3806 7.6472 17.1752 0.8943 0.3982 -0.2040
2.9446 -8.4985 -18.3941 -0.9109 -0.4055 0.0767
-11.1779 -7.0704 -9.2862 -0.1362 -0.0290 -0.9903
